data_7234315
loop_
_publ_author_name
'Sarkar, Nandini'
'Sinha, Abhijeet S.'
'Aaker\"oy, Christer B.'

_publ_section_title
;
 Systematic investigation of hydrogen-bond propensities for informing
 co-crystal design and assembly
;
_journal_issue 40
_journal_name_full CrystEngComm
_journal_page_first 6048
_journal_paper_doi 10.1039/C9CE01196J
_journal_volume 21
_journal_year 2019
_chemical_formula_moiety 'C13 H13 N3, 0.5(C2 H2 O4)'
_chemical_formula_sum 'C14 H14 N3 O2'
_chemical_formula_weight 256.28
_space_group_crystal_system monoclinic
_space_group_IT_number 14
_space_group_name_Hall '-P 2ybc'
_space_group_name_H-M_alt 'P 1 21/c 1'
_symmetry_space_group_name_Hall '-P 2ybc'
_symmetry_space_group_name_H-M 'P 1 21/c 1'
_atom_sites_solution_hydrogens mixed
_atom_sites_solution_primary dual
_atom_sites_solution_secondary difmap
_audit_creation_date 2018-05-10
_audit_creation_method
;
Olex2 1.2
(compiled 2018.04.26 svn.r3504 for OlexSys, GUI svn.r5492)
;
_audit_update_record
;
2019-07-30 deposited with the CCDC.    2019-09-18 downloaded from the CCDC.
;
_cell_angle_alpha 90
_cell_angle_beta 106.830(12)
_cell_angle_gamma 90
_cell_formula_units_Z 4
_cell_length_a 10.478(3)
_cell_length_b 10.115(3)
_cell_length_c 13.052(4)
_cell_measurement_reflns_used 1937
_cell_measurement_temperature 296(2)
_cell_measurement_theta_max 21.92
_cell_measurement_theta_min 2.59
_cell_volume 1324.1(7)
_computing_cell_refinement 'SAINT v8.34A (Bruker, 2013)'
_computing_data_collection 'Bruker APEX2'
_computing_data_reduction 'SAINT v8.34A (Bruker, 2013)'
_computing_molecular_graphics 'Olex2 (Dolomanov et al., 2009)'
_computing_publication_material 'Olex2 (Dolomanov et al., 2009)'
_computing_structure_refinement 'XL (Sheldrick, 2008)'
_computing_structure_solution 'XT (Sheldrick, 2015)'
_diffrn_ambient_temperature 296.15
_diffrn_measured_fraction_theta_full 1.000
_diffrn_measured_fraction_theta_max 0.989
_diffrn_measurement_device_type 'Bruker APEX-II CCD'
_diffrn_measurement_method '\f and \w scans'
_diffrn_radiation_type MoK\a
_diffrn_radiation_wavelength 0.71073
_diffrn_reflns_av_R_equivalents 0.0605
_diffrn_reflns_av_unetI/netI 0.0432
_diffrn_reflns_Laue_measured_fraction_full 1.000
_diffrn_reflns_Laue_measured_fraction_max 0.989
_diffrn_reflns_limit_h_max 12
_diffrn_reflns_limit_h_min -12
_diffrn_reflns_limit_k_max 12
_diffrn_reflns_limit_k_min -12
_diffrn_reflns_limit_l_max 15
_diffrn_reflns_limit_l_min -15
_diffrn_reflns_number 13912
_diffrn_reflns_point_group_measured_fraction_full 1.000
_diffrn_reflns_point_group_measured_fraction_max 0.989
_diffrn_reflns_theta_full 25.242
_diffrn_reflns_theta_max 25.468
_diffrn_reflns_theta_min 2.031
_diffrn_source 'fine-focus sealed tube'
_diffrn_standards_number 0
_exptl_absorpt_coefficient_mu 0.089
_exptl_absorpt_correction_T_max 0.7452
_exptl_absorpt_correction_T_min 0.6650
_exptl_absorpt_correction_type multi-scan
_exptl_absorpt_process_details
'SADABS-2012/1 (Bruker,2012) was used for absorption correction. wR2(int) was 0.0926 before and 0.0591 after correction. The Ratio of minimum to maximum transmission is 0.8924. The \l/2 correction factor is 0.0015.'
_exptl_crystal_colour colourless
_exptl_crystal_density_diffrn 1.286
_exptl_crystal_density_method 'not measured'
_exptl_crystal_description Plates
_exptl_crystal_F_000 540
_exptl_crystal_size_max 0.459
_exptl_crystal_size_mid 0.264
_exptl_crystal_size_min 0.138
_refine_diff_density_max 0.148
_refine_diff_density_min -0.174
_refine_diff_density_rms 0.036
_refine_ls_extinction_coef 0.012(2)
_refine_ls_extinction_expression Fc^*^=kFc[1+0.001xFc^2^\l^3^/sin(2\q)]^-1/4^
_refine_ls_extinction_method 'SHELXL-2014/7 (Sheldrick 2014'
_refine_ls_goodness_of_fit_ref 1.016
_refine_ls_hydrogen_treatment mixed
_refine_ls_matrix_type full
_refine_ls_number_parameters 179
_refine_ls_number_reflns 2426
_refine_ls_number_restraints 1
_refine_ls_restrained_S_all 1.017
_refine_ls_R_factor_all 0.0942
_refine_ls_R_factor_gt 0.0489
_refine_ls_shift/su_max 0.000
_refine_ls_shift/su_mean 0.000
_refine_ls_structure_factor_coef Fsqd
_refine_ls_weighting_details 'w=1/[\s^2^(Fo^2^)+(0.0628P)^2^+0.1984P] where P=(Fo^2^+2Fc^2^)/3'
_refine_ls_weighting_scheme calc
_refine_ls_wR_factor_gt 0.1188
_refine_ls_wR_factor_ref 0.1422
_reflns_Friedel_coverage 0.000
_reflns_number_gt 1429
_reflns_number_total 2426
_reflns_threshold_expression 'I > 2\s(I)'
_cod_data_source_file c9ce01196j2.cif
_cod_data_source_block 1802
_cod_depositor_comments 'Adding full bibliography for 7234314--7234316.cif.'
_cod_original_cell_volume 1324.0(7)
_cod_database_code 7234315
_shelx_shelxl_version_number 2014/7
_shelx_space_group_comment
;
The symmetry employed for this shelxl refinement is uniquely defined
by the following loop, which should always be used as a source of
symmetry information in preference to the above space-group names.
They are only intended as comments.
;
_shelx_estimated_absorpt_t_max 0.988
_shelx_estimated_absorpt_t_min 0.960
_olex2_refinement_description
;
1. Fixed Uiso
 At 1.2 times of:
  All C(H) groups, All C(H,H) groups
 At 1.5 times of:
  All C(H,H,H) groups
2. Restrained distances
 O19-H19
 0.84 with sigma of 0.04
3.a Secondary CH2 refined with riding coordinates:
 C8(H8A,H8B)
3.b Aromatic/amide H refined with riding coordinates:
 C4(H4), C10(H10), C11(H11), C13(H13), C14(H14)
3.c Idealised Me refined as rotating group:
 C6(H6A,H6B,H6C), C7(H7A,H7B,H7C)
;
_olex2_submission_special_instructions 'No special instructions were received'

loop_
_space_group_symop_operation_xyz
'x, y, z'
'-x, y+1/2, -z+1/2'
'-x, -y, -z'
'x, -y-1/2, z-1/2'

loop_
_atom_site_label
_atom_site_type_symbol
_atom_site_fract_x
_atom_site_fract_y
_atom_site_fract_z
_atom_site_U_iso_or_equiv
_atom_site_adp_type
_atom_site_occupancy
_atom_site_site_symmetry_order
_atom_site_calc_flag
_atom_site_refinement_flags_posn
N1 N 0.72884(19) 0.78680(19) 0.18533(14) 0.0514(5) Uani 1 1 d .
N2 N 0.7335(2) 0.90805(19) 0.22576(15) 0.0540(5) Uani 1 1 d .
C3 C 0.6170(3) 0.9597(3) 0.1824(2) 0.0637(7) Uani 1 1 d .
C4 C 0.5387(3) 0.8716(3) 0.1147(2) 0.0750(8) Uani 1 1 d .
H4 H 0.4508 0.8847 0.0739 0.090 Uiso 1 1 calc R
C5 C 0.6109(3) 0.7627(3) 0.1175(2) 0.0629(7) Uani 1 1 d .
C6 C 0.5885(3) 1.0951(3) 0.2086(3) 0.0980(10) Uani 1 1 d .
H6A H 0.6169 1.1066 0.2849 0.147 Uiso 1 1 calc GR
H6B H 0.4944 1.1113 0.1820 0.147 Uiso 1 1 calc GR
H6C H 0.6354 1.1561 0.1763 0.147 Uiso 1 1 calc GR
C7 C 0.5797(3) 0.6370(3) 0.0609(3) 0.0975(11) Uani 1 1 d .
H7A H 0.6336 0.6271 0.0131 0.146 Uiso 1 1 calc GR
H7B H 0.4872 0.6355 0.0206 0.146 Uiso 1 1 calc GR
H7C H 0.5979 0.5658 0.1117 0.146 Uiso 1 1 calc GR
C8 C 0.8419(2) 0.7019(2) 0.21796(19) 0.0563(6) Uani 1 1 d .
H8A H 0.9206 0.7554 0.2484 0.068 Uiso 1 1 calc R
H8B H 0.8535 0.6580 0.1552 0.068 Uiso 1 1 calc R
C9 C 0.8328(2) 0.6005(2) 0.29699(17) 0.0482(6) Uani 1 1 d .
C10 C 0.8627(3) 0.4736(2) 0.2826(2) 0.0665(7) Uani 1 1 d .
H10 H 0.8826 0.4493 0.2201 0.080 Uiso 1 1 calc R
C11 C 0.8644(3) 0.3817(3) 0.3571(2) 0.0743(8) Uani 1 1 d .
H11 H 0.8868 0.2948 0.3468 0.089 Uiso 1 1 calc R
C12 C 0.8335(2) 0.4157(3) 0.4468(2) 0.0583(7) Uani 1 1 d .
C13 C 0.7996(3) 0.5418(3) 0.4607(2) 0.0622(7) Uani 1 1 d .
H13 H 0.7770 0.5655 0.5221 0.075 Uiso 1 1 calc R
C14 C 0.7986(3) 0.6328(2) 0.38592(19) 0.0581(7) Uani 1 1 d .
H14 H 0.7741 0.7192 0.3954 0.070 Uiso 1 1 calc R
C15 C 0.8358(3) 0.3207(3) 0.5259(3) 0.0829(9) Uani 1 1 d .
N16 N 0.8363(3) 0.2460(3) 0.5889(3) 0.1245(12) Uani 1 1 d .
C17 C 0.9377(3) 0.9771(2) 0.46094(18) 0.0543(6) Uani 1 1 d .
O18 O 0.8577(2) 0.9148(2) 0.48657(14) 0.0925(7) Uani 1 1 d .
O19 O 0.92922(18) 1.01208(17) 0.36588(13) 0.0615(5) Uani 1 1 d D
H19 H 0.854(3) 0.975(3) 0.315(2) 0.118(12) Uiso 1 1 d D

loop_
_atom_site_aniso_label
_atom_site_aniso_U_11
_atom_site_aniso_U_22
_atom_site_aniso_U_33
_atom_site_aniso_U_23
_atom_site_aniso_U_13
_atom_site_aniso_U_12
N1 0.0565(12) 0.0554(13) 0.0414(11) 0.0005(9) 0.0127(9) -0.0040(10)
N2 0.0608(13) 0.0550(13) 0.0448(11) -0.0029(10) 0.0130(9) -0.0016(10)
C3 0.0593(17) 0.0692(18) 0.0617(16) -0.0012(14) 0.0161(13) 0.0059(14)
C4 0.0523(15) 0.092(2) 0.0724(19) -0.0041(17) 0.0047(14) 0.0000(16)
C5 0.0597(16) 0.0713(18) 0.0542(15) -0.0088(13) 0.0109(12) -0.0126(14)
C6 0.098(2) 0.082(2) 0.113(3) -0.0114(19) 0.030(2) 0.0210(18)
C7 0.095(2) 0.095(2) 0.092(2) -0.0320(19) 0.0126(18) -0.0262(18)
C8 0.0613(15) 0.0580(15) 0.0542(15) 0.0004(12) 0.0242(12) 0.0019(12)
C9 0.0510(13) 0.0482(14) 0.0472(13) -0.0030(11) 0.0173(10) -0.0027(10)
C10 0.090(2) 0.0535(16) 0.0699(18) -0.0037(14) 0.0452(15) 0.0049(14)
C11 0.093(2) 0.0497(16) 0.094(2) 0.0053(15) 0.0486(18) 0.0121(14)
C12 0.0539(15) 0.0594(17) 0.0637(16) 0.0132(14) 0.0202(12) 0.0020(12)
C13 0.0780(18) 0.0649(17) 0.0498(15) -0.0023(13) 0.0282(13) -0.0006(13)
C14 0.0774(17) 0.0478(14) 0.0557(15) -0.0036(12) 0.0297(13) 0.0017(12)
C15 0.078(2) 0.080(2) 0.097(2) 0.0293(19) 0.0350(18) 0.0114(15)
N16 0.130(3) 0.121(3) 0.135(3) 0.073(2) 0.058(2) 0.022(2)
C17 0.0712(16) 0.0532(15) 0.0400(14) -0.0063(11) 0.0184(11) -0.0134(12)
O18 0.1047(16) 0.1244(17) 0.0492(11) -0.0095(11) 0.0238(10) -0.0661(13)
O19 0.0706(12) 0.0732(12) 0.0382(10) 0.0000(8) 0.0121(8) -0.0151(9)

loop_
_atom_type_symbol
_atom_type_description
_atom_type_scat_dispersion_real
_atom_type_scat_dispersion_imag
_atom_type_scat_source
C C 0.0033 0.0016 'International Tables Vol C Tables 4.2.6.8 and 6.1.1.4'
H H 0.0000 0.0000 'International Tables Vol C Tables 4.2.6.8 and 6.1.1.4'
N N 0.0061 0.0033 'International Tables Vol C Tables 4.2.6.8 and 6.1.1.4'
O O 0.0106 0.0060 'International Tables Vol C Tables 4.2.6.8 and 6.1.1.4'

loop_
_geom_angle_atom_site_label_1
_geom_angle_atom_site_label_2
_geom_angle_atom_site_label_3
_geom_angle
_geom_angle_site_symmetry_3
N2 N1 C8 120.35(19) .
C5 N1 N2 110.8(2) .
C5 N1 C8 128.8(2) .
C3 N2 N1 106.0(2) .
N2 C3 C4 109.7(2) .
N2 C3 C6 120.3(3) .
C4 C3 C6 130.0(3) .
C3 C4 H4 126.4 .
C5 C4 C3 107.1(2) .
C5 C4 H4 126.4 .
N1 C5 C4 106.3(2) .
N1 C5 C7 122.0(3) .
C4 C5 C7 131.7(3) .
C3 C6 H6A 109.5 .
C3 C6 H6B 109.5 .
C3 C6 H6C 109.5 .
H6A C6 H6B 109.5 .
H6A C6 H6C 109.5 .
H6B C6 H6C 109.5 .
C5 C7 H7A 109.5 .
C5 C7 H7B 109.5 .
C5 C7 H7C 109.5 .
H7A C7 H7B 109.5 .
H7A C7 H7C 109.5 .
H7B C7 H7C 109.5 .
N1 C8 H8A 108.7 .
N1 C8 H8B 108.7 .
N1 C8 C9 114.25(19) .
H8A C8 H8B 107.6 .
C9 C8 H8A 108.7 .
C9 C8 H8B 108.7 .
C10 C9 C8 119.9(2) .
C10 C9 C14 118.7(2) .
C14 C9 C8 121.3(2) .
C9 C10 H10 119.6 .
C11 C10 C9 120.9(2) .
C11 C10 H10 119.6 .
C10 C11 H11 120.1 .
C10 C11 C12 119.8(2) .
C12 C11 H11 120.1 .
C11 C12 C13 119.8(2) .
C11 C12 C15 120.5(3) .
C13 C12 C15 119.7(3) .
C12 C13 H13 120.1 .
C14 C13 C12 119.8(2) .
C14 C13 H13 120.1 .
C9 C14 H14 119.6 .
C13 C14 C9 120.9(2) .
C13 C14 H14 119.6 .
N16 C15 C12 179.2(3) .
O18 C17 C17 122.2(3) 3_776
O18 C17 O19 125.2(2) .
O19 C17 C17 112.6(3) 3_776
C17 O19 H19 112.6(19) .

loop_
_geom_bond_atom_site_label_1
_geom_bond_atom_site_label_2
_geom_bond_distance
_geom_bond_site_symmetry_2
N1 N2 1.330(2) .
N1 C5 1.318(3) .
N1 C8 1.425(3) .
N2 C3 1.297(3) .
C3 C4 1.352(4) .
C3 C6 1.464(4) .
C4 H4 0.9300 .
C4 C5 1.330(4) .
C5 C7 1.460(4) .
C6 H6A 0.9600 .
C6 H6B 0.9600 .
C6 H6C 0.9600 .
C7 H7A 0.9600 .
C7 H7B 0.9600 .
C7 H7C 0.9600 .
C8 H8A 0.9700 .
C8 H8B 0.9700 .
C8 C9 1.477(3) .
C9 C10 1.348(3) .
C9 C14 1.350(3) .
C10 H10 0.9300 .
C10 C11 1.342(3) .
C11 H11 0.9300 .
C11 C12 1.346(3) .
C12 C13 1.351(3) .
C12 C15 1.405(4) .
C13 H13 0.9300 .
C13 C14 1.339(3) .
C14 H14 0.9300 .
C15 N16 1.116(3) .
C17 C17 1.479(5) 3_776
C17 O18 1.173(3) .
C17 O19 1.268(3) .
O19 H19 0.95(3) .

loop_
_geom_hbond_atom_site_label_D
_geom_hbond_atom_site_label_H
_geom_hbond_atom_site_label_A
_geom_hbond_distance_DH
_geom_hbond_distance_HA
_geom_hbond_distance_DA
_geom_hbond_angle_DHA
O19 H19 N2 0.95(3) 1.60(3) 2.547(3) 177(3)
